data_2237780
loop_
_publ_author_name
'Kannan, Piskala Subburaman'
'Lanka, Srinu'
'Thennarasu, Sathiah'
'Vimala, Gopal'
'SubbiahPandi, Arunachalathevar'

_publ_section_title
;
 Ethyl
 1''-benzyl-2''-oxo-2',3',5',6',7',7a'-hexahydro-1'<i>H</i>-dispiro[indeno[1,2-<i>b</i>]quinoxaline-11,2'-pyrrolizine-3',3''-indoline]-1'-carboxylate
 monohydrate
;
_journal_coeditor_code BX2437
_journal_issue 6
_journal_name_full 'Acta Crystallographica Section E'
_journal_page_first o854
_journal_page_last o855
_journal_paper_doi 10.1107/S1600536813011537
_journal_volume 69
_journal_year 2013
_chemical_formula_iupac 'C38 H32 N4 O3, H2 O'
_chemical_formula_moiety 'C38 H32 N4 O3, H2 O'
_chemical_formula_sum 'C38 H34 N4 O4'
_chemical_formula_weight 610.69
_chemical_name_systematic
'Ethyl 1''-benzyl-2''-oxo-2',3',5',6',7',7a'-hexahydro-1'<i>H</i>-dispiro[indeno[1,2-<i>b</i>]quinoxaline-11,2'-pyrrolizine-3',3''-indoline]-1'-carboxylate monohydrate'
_space_group_IT_number 2
_symmetry_cell_setting triclinic
_symmetry_space_group_name_Hall '-P 1'
_symmetry_space_group_name_H-M 'P -1'
_atom_sites_solution_hydrogens geom
_atom_sites_solution_primary direct
_atom_sites_solution_secondary difmap
_audit_creation_method SHELXL-97
_cell_angle_alpha 97.3700(10)
_cell_angle_beta 92.0370(10)
_cell_angle_gamma 96.8100(10)
_cell_formula_units_Z 2
_cell_length_a 11.0527(3)
_cell_length_b 11.5834(3)
_cell_length_c 12.2015(3)
_cell_measurement_reflns_used 5410
_cell_measurement_temperature 293(2)
_cell_measurement_theta_max 25.00
_cell_measurement_theta_min 1.69
_cell_volume 1536.25(7)
_computing_cell_refinement 'SAINT (Bruker, 2008)'
_computing_data_collection 'APEX2 (Bruker, 2008)'
_computing_data_reduction 'SAINT (Bruker, 2008)'
_computing_molecular_graphics 'ORTEP-3 for Windows (Farrugia, 2012)'
_computing_publication_material 'SHELXL97 (Sheldrick, 2008) and PLATON (Spek, 2009)'
_computing_structure_refinement 'SHELXL97 (Sheldrick, 2008)'
_computing_structure_solution 'SHELXS97 (Sheldrick, 2008)'
_diffrn_ambient_temperature 293(2)
_diffrn_measured_fraction_theta_full 1.000
_diffrn_measured_fraction_theta_max 1.000
_diffrn_measurement_device_type 'Bruker APEXII CCD area detector'
_diffrn_measurement_method '\w and \f scans'
_diffrn_radiation_monochromator graphite
_diffrn_radiation_source 'fine-focus sealed tube'
_diffrn_radiation_type MoK\a
_diffrn_radiation_wavelength 0.71073
_diffrn_reflns_av_R_equivalents 0.0266
_diffrn_reflns_av_sigmaI/netI 0.0184
_diffrn_reflns_limit_h_max 13
_diffrn_reflns_limit_h_min -13
_diffrn_reflns_limit_k_max 13
_diffrn_reflns_limit_k_min -13
_diffrn_reflns_limit_l_max 14
_diffrn_reflns_limit_l_min -14
_diffrn_reflns_number 21165
_diffrn_reflns_theta_full 25.00
_diffrn_reflns_theta_max 25.00
_diffrn_reflns_theta_min 1.69
_exptl_absorpt_coefficient_mu 0.087
_exptl_absorpt_correction_T_max 0.984
_exptl_absorpt_correction_T_min 0.979
_exptl_absorpt_correction_type multi-scan
_exptl_absorpt_process_details '(SADABS; Bruker, 2008)'
_exptl_crystal_colour colourless
_exptl_crystal_density_diffrn 1.320
_exptl_crystal_density_method 'not measured'
_exptl_crystal_description Block
_exptl_crystal_F_000 644
_exptl_crystal_size_max 0.25
_exptl_crystal_size_mid 0.22
_exptl_crystal_size_min 0.19
_refine_diff_density_max 0.266
_refine_diff_density_min -0.308
_refine_ls_extinction_coef 0.0134(15)
_refine_ls_extinction_expression Fc^*^=kFc[1+0.001xFc^2^\l^3^/sin(2\q)]^-1/4^
_refine_ls_extinction_method 'SHELXL97 (Sheldrick, 2008)'
_refine_ls_goodness_of_fit_ref 1.016
_refine_ls_hydrogen_treatment mixed
_refine_ls_matrix_type full
_refine_ls_number_parameters 422
_refine_ls_number_reflns 5410
_refine_ls_number_restraints 3
_refine_ls_restrained_S_all 1.020
_refine_ls_R_factor_all 0.0463
_refine_ls_R_factor_gt 0.0404
_refine_ls_shift/su_max 0.001
_refine_ls_shift/su_mean 0.000
_refine_ls_structure_factor_coef Fsqd
_refine_ls_weighting_details 'calc w=1/[\s^2^(Fo^2^)+(0.0592P)^2^+0.5303P] where P=(Fo^2^+2Fc^2^)/3'
_refine_ls_weighting_scheme calc
_refine_ls_wR_factor_gt 0.1081
_refine_ls_wR_factor_ref 0.1143
_reflns_number_gt 4751
_reflns_number_total 5410
_reflns_threshold_expression I>2sigma(I)
_cod_data_source_file bx2437.cif
_cod_data_source_block I
_cod_database_code 2237780
_cod_database_fobs_code 2237780

loop_
_symmetry_equiv_pos_as_xyz
'x, y, z'
'-x, -y, -z'

loop_
_atom_site_type_symbol
_atom_site_label
_atom_site_fract_x
_atom_site_fract_y
_atom_site_fract_z
_atom_site_U_iso_or_equiv
_atom_site_adp_type
_atom_site_calc_flag
_atom_site_refinement_flags
_atom_site_occupancy
_atom_site_symmetry_multiplicity
C C1 0.33289(14) 0.60474(13) 0.97720(12) 0.0363(3) Uani d . 1 1
C C2 0.27983(16) 0.53695(15) 0.88023(13) 0.0472(4) Uani d . 1 1
H H2 0.1967 0.5108 0.8754 0.057 Uiso calc R 1 1
C C3 0.34944(18) 0.50896(17) 0.79262(14) 0.0547(5) Uani d . 1 1
H H3 0.3132 0.4640 0.7286 0.066 Uiso calc R 1 1
C C4 0.47454(18) 0.54734(16) 0.79835(15) 0.0540(5) Uani d . 1 1
H H4 0.5207 0.5287 0.7378 0.065 Uiso calc R 1 1
C C5 0.52933(16) 0.61179(15) 0.89196(14) 0.0487(4) Uani d . 1 1
H H5 0.6127 0.6364 0.8951 0.058 Uiso calc R 1 1
C C6 0.46058(14) 0.64146(13) 0.98405(13) 0.0383(3) Uani d . 1 1
C C7 0.31818(13) 0.69142(12) 1.15216(11) 0.0312(3) Uani d . 1 1
C C8 0.44754(13) 0.72317(12) 1.16075(12) 0.0338(3) Uani d . 1 1
C C9 0.48255(13) 0.77731(12) 1.27325(12) 0.0347(3) Uani d . 1 1
C C10 0.59802(14) 0.81928(14) 1.32171(14) 0.0419(4) Uani d . 1 1
H H10 0.6670 0.8174 1.2803 0.050 Uiso calc R 1 1
C C11 0.60769(15) 0.86350(14) 1.43215(14) 0.0438(4) Uani d . 1 1
H H11 0.6839 0.8924 1.4660 0.053 Uiso calc R 1 1
C C12 0.50493(15) 0.86526(13) 1.49326(13) 0.0420(4) Uani d . 1 1
H H12 0.5134 0.8941 1.5682 0.050 Uiso calc R 1 1
C C13 0.38954(14) 0.82503(13) 1.44535(13) 0.0382(3) Uani d . 1 1
H H13 0.3210 0.8279 1.4873 0.046 Uiso calc R 1 1
C C14 0.37783(13) 0.78043(12) 1.33380(12) 0.0322(3) Uani d . 1 1
C C15 0.26261(12) 0.73456(12) 1.26003(11) 0.0306(3) Uani d . 1 1
C C16 0.17216(12) 0.64178(12) 1.30948(11) 0.0311(3) Uani d . 1 1
C C17 0.08006(12) 0.57554(12) 1.21443(12) 0.0324(3) Uani d . 1 1
C C18 0.22870(12) 0.54088(12) 1.34875(12) 0.0321(3) Uani d . 1 1
C C19 0.30618(14) 0.53514(14) 1.43864(13) 0.0385(3) Uani d . 1 1
H H19 0.3328 0.6020 1.4881 0.046 Uiso calc R 1 1
C C20 0.34386(15) 0.42751(15) 1.45399(14) 0.0436(4) Uani d . 1 1
H H20 0.3963 0.4227 1.5141 0.052 Uiso calc R 1 1
C C21 0.30422(15) 0.32808(14) 1.38100(14) 0.0446(4) Uani d . 1 1
H H21 0.3322 0.2575 1.3915 0.054 Uiso calc R 1 1
C C22 0.22365(14) 0.33140(13) 1.29237(13) 0.0409(4) Uani d . 1 1
H H22 0.1954 0.2640 1.2441 0.049 Uiso calc R 1 1
C C23 0.18692(13) 0.43837(12) 1.27831(12) 0.0331(3) Uani d . 1 1
C C24 0.04034(15) 0.37286(14) 1.11225(13) 0.0426(4) Uani d . 1 1
H H24A 0.1019 0.3390 1.0683 0.051 Uiso calc R 1 1
H H24B -0.0096 0.4104 1.0639 0.051 Uiso calc R 1 1
C C25 -0.03895(16) 0.27579(15) 1.15617(15) 0.0481(4) Uani d . 1 1
C C26 -0.10008(19) 0.2954(2) 1.25144(18) 0.0668(6) Uani d . 1 1
H H26 -0.0929 0.3705 1.2906 0.080 Uiso calc R 1 1
C C27 -0.1720(3) 0.2049(3) 1.2897(3) 0.1052(10) Uani d . 1 1
H H27 -0.2130 0.2196 1.3544 0.126 Uiso calc R 1 1
C C28 -0.1837(3) 0.0943(3) 1.2338(4) 0.1271(15) Uani d . 1 1
H H28 -0.2319 0.0335 1.2602 0.153 Uiso calc R 1 1
C C29 -0.1241(4) 0.0736(2) 1.1390(4) 0.1244(14) Uani d . 1 1
H H29 -0.1321 -0.0018 1.1004 0.149 Uiso calc R 1 1
C C30 -0.0512(3) 0.16379(19) 1.0990(2) 0.0880(8) Uani d . 1 1
H H30 -0.0109 0.1487 1.0340 0.106 Uiso calc R 1 1
C C31 0.4884(3) 1.0676(3) 1.1530(2) 0.0950(8) Uani d . 1 1
H H31A 0.5302 1.1394 1.1343 0.143 Uiso calc R 1 1
H H31B 0.5261 1.0025 1.1189 0.143 Uiso calc R 1 1
H H31C 0.4930 1.0690 1.2319 0.143 Uiso calc R 1 1
C C32 0.3595(2) 1.05536(18) 1.1130(2) 0.0722(6) Uani d . 1 1
H H32A 0.3219 1.1220 1.1463 0.087 Uiso calc R 1 1
H H32B 0.3549 1.0548 1.0334 0.087 Uiso calc R 1 1
C C33 0.24386(15) 0.95123(13) 1.23835(13) 0.0413(4) Uani d . 1 1
C C34 0.17726(13) 0.83303(12) 1.25340(12) 0.0347(3) Uani d . 1 1
H H34 0.1176 0.8079 1.1911 0.042 Uiso calc R 1 1
C C35 0.11039(14) 0.83350(13) 1.36057(13) 0.0382(3) Uani d . 1 1
H H35 0.1548 0.8927 1.4170 0.046 Uiso calc R 1 1
C C36 -0.02444(16) 0.84985(17) 1.35917(17) 0.0558(5) Uani d . 1 1
H H36A -0.0356 0.9317 1.3779 0.067 Uiso calc R 1 1
H H36B -0.0648 0.8201 1.2875 0.067 Uiso calc R 1 1
C C37 -0.07122(18) 0.77731(19) 1.44790(19) 0.0652(5) Uani d . 1 1
H H37A -0.0531 0.8207 1.5212 0.078 Uiso calc R 1 1
H H37B -0.1586 0.7547 1.4375 0.078 Uiso calc R 1 1
C C38 -0.00303(15) 0.67035(16) 1.43219(15) 0.0481(4) Uani d . 1 1
H H38A 0.0062 0.6383 1.5012 0.058 Uiso calc R 1 1
H H38B -0.0456 0.6099 1.3772 0.058 Uiso calc R 1 1
N N1 0.26028(11) 0.63329(11) 1.06378(10) 0.0354(3) Uani d . 1 1
N N2 0.51881(11) 0.70233(11) 1.07875(11) 0.0398(3) Uani d . 1 1
N N3 0.10044(11) 0.46128(10) 1.19862(10) 0.0352(3) Uani d . 1 1
N N4 0.11669(11) 0.71534(11) 1.39436(10) 0.0352(3) Uani d . 1 1
O O1 0.00192(9) 0.61759(9) 1.16524(9) 0.0415(3) Uani d . 1 1
O O2 0.29325(13) 0.94730(11) 1.14075(11) 0.0604(4) Uani d . 1 1
O O3 0.25075(15) 1.03746(11) 1.30440(12) 0.0722(4) Uani d . 1 1
O O4 0.79032(17) 0.76464(16) 1.09100(18) 0.0942(6) Uani d D 1 1
H H4A 0.7036(15) 0.730(2) 1.091(2) 0.113 Uiso d D 1 1
H H4B 0.832(2) 0.701(2) 1.116(2) 0.113 Uiso d D 1 1

loop_
_atom_site_aniso_label
_atom_site_aniso_U_11
_atom_site_aniso_U_22
_atom_site_aniso_U_33
_atom_site_aniso_U_12
_atom_site_aniso_U_13
_atom_site_aniso_U_23
C1 0.0393(8) 0.0371(8) 0.0333(8) 0.0066(6) 0.0053(6) 0.0052(6)
C2 0.0447(9) 0.0545(10) 0.0399(9) 0.0048(7) 0.0013(7) -0.0019(7)
C3 0.0626(11) 0.0619(11) 0.0365(9) 0.0074(9) 0.0049(8) -0.0054(8)
C4 0.0621(11) 0.0593(11) 0.0406(9) 0.0089(9) 0.0191(8) 0.0016(8)
C5 0.0465(9) 0.0528(10) 0.0464(10) 0.0018(8) 0.0176(8) 0.0050(8)
C6 0.0406(8) 0.0363(8) 0.0384(8) 0.0035(6) 0.0085(6) 0.0066(6)
C7 0.0335(7) 0.0279(7) 0.0328(7) 0.0038(6) 0.0028(6) 0.0059(6)
C8 0.0332(7) 0.0310(7) 0.0374(8) 0.0023(6) 0.0045(6) 0.0061(6)
C9 0.0344(8) 0.0301(7) 0.0391(8) 0.0021(6) 0.0006(6) 0.0046(6)
C10 0.0332(8) 0.0401(8) 0.0507(9) 0.0014(6) -0.0001(7) 0.0037(7)
C11 0.0389(8) 0.0384(8) 0.0514(10) 0.0023(7) -0.0112(7) 0.0015(7)
C12 0.0499(9) 0.0355(8) 0.0387(8) 0.0057(7) -0.0084(7) 0.0004(6)
C13 0.0410(8) 0.0358(8) 0.0371(8) 0.0046(6) 0.0024(6) 0.0019(6)
C14 0.0334(7) 0.0265(7) 0.0361(8) 0.0021(5) -0.0002(6) 0.0039(6)
C15 0.0310(7) 0.0286(7) 0.0317(7) 0.0028(6) 0.0018(6) 0.0026(6)
C16 0.0294(7) 0.0313(7) 0.0322(7) 0.0032(6) 0.0021(6) 0.0035(6)
C17 0.0285(7) 0.0349(7) 0.0339(7) 0.0003(6) 0.0037(6) 0.0074(6)
C18 0.0290(7) 0.0333(7) 0.0346(7) 0.0031(6) 0.0051(6) 0.0065(6)
C19 0.0377(8) 0.0400(8) 0.0374(8) 0.0020(6) 0.0003(6) 0.0065(6)
C20 0.0402(8) 0.0497(9) 0.0443(9) 0.0073(7) -0.0005(7) 0.0174(7)
C21 0.0446(9) 0.0382(8) 0.0552(10) 0.0110(7) 0.0062(7) 0.0162(7)
C22 0.0435(9) 0.0325(8) 0.0467(9) 0.0045(6) 0.0065(7) 0.0044(6)
C23 0.0326(7) 0.0338(7) 0.0335(7) 0.0027(6) 0.0059(6) 0.0065(6)
C24 0.0497(9) 0.0412(9) 0.0341(8) 0.0005(7) 0.0010(7) -0.0011(7)
C25 0.0477(9) 0.0398(9) 0.0538(10) -0.0036(7) -0.0129(8) 0.0074(7)
C26 0.0652(13) 0.0685(13) 0.0669(13) -0.0072(10) 0.0096(10) 0.0227(10)
C27 0.0797(17) 0.122(3) 0.120(2) -0.0198(17) 0.0124(16) 0.068(2)
C28 0.089(2) 0.103(3) 0.190(4) -0.0445(19) -0.033(2) 0.087(3)
C29 0.126(3) 0.0467(14) 0.188(4) -0.0303(16) -0.045(3) 0.0187(19)
C30 0.1015(19) 0.0468(12) 0.1050(19) -0.0101(12) -0.0135(15) -0.0073(12)
C31 0.0943(19) 0.0915(18) 0.100(2) -0.0146(15) 0.0232(15) 0.0334(15)
C32 0.0932(17) 0.0504(11) 0.0784(14) 0.0043(11) 0.0299(12) 0.0262(10)
C33 0.0472(9) 0.0336(8) 0.0441(9) 0.0077(7) 0.0030(7) 0.0066(7)
C34 0.0356(8) 0.0308(7) 0.0378(8) 0.0063(6) 0.0006(6) 0.0038(6)
C35 0.0392(8) 0.0346(8) 0.0413(8) 0.0092(6) 0.0052(6) 0.0022(6)
C36 0.0458(10) 0.0592(11) 0.0681(12) 0.0221(8) 0.0132(9) 0.0131(9)
C37 0.0484(11) 0.0759(13) 0.0773(14) 0.0196(10) 0.0252(10) 0.0170(11)
C38 0.0409(9) 0.0546(10) 0.0496(10) 0.0036(7) 0.0150(7) 0.0093(8)
N1 0.0351(6) 0.0369(7) 0.0336(7) 0.0039(5) 0.0034(5) 0.0030(5)
N2 0.0353(7) 0.0422(7) 0.0405(7) -0.0001(5) 0.0079(6) 0.0035(6)
N3 0.0369(7) 0.0322(6) 0.0347(6) -0.0002(5) -0.0005(5) 0.0030(5)
N4 0.0344(6) 0.0350(6) 0.0365(7) 0.0054(5) 0.0081(5) 0.0039(5)
O1 0.0350(6) 0.0433(6) 0.0458(6) 0.0045(5) -0.0063(5) 0.0076(5)
O2 0.0844(9) 0.0431(7) 0.0546(8) 0.0008(6) 0.0227(7) 0.0114(6)
O3 0.1080(12) 0.0355(7) 0.0684(9) -0.0052(7) 0.0259(8) -0.0036(6)
O4 0.0750(11) 0.0835(12) 0.1217(15) -0.0009(9) 0.0213(11) 0.0098(11)

loop_
_atom_type_symbol
_atom_type_description
_atom_type_scat_dispersion_real
_atom_type_scat_dispersion_imag
_atom_type_scat_source
C C 0.0033 0.0016 'International Tables Vol C Tables 4.2.6.8 and 6.1.1.4'
H H 0.0000 0.0000 'International Tables Vol C Tables 4.2.6.8 and 6.1.1.4'
N N 0.0061 0.0033 'International Tables Vol C Tables 4.2.6.8 and 6.1.1.4'
O O 0.0106 0.0060 'International Tables Vol C Tables 4.2.6.8 and 6.1.1.4'

loop_
_geom_angle_atom_site_label_1
_geom_angle_atom_site_label_2
_geom_angle_atom_site_label_3
_geom_angle
N1 C1 C2 119.29(14)
N1 C1 C6 121.71(13)
C2 C1 C6 119.00(14)
C3 C2 C1 120.44(16)
C3 C2 H2 119.8
C1 C2 H2 119.8
C2 C3 C4 120.58(16)
C2 C3 H3 119.7
C4 C3 H3 119.7
C5 C4 C3 120.48(16)
C5 C4 H4 119.8
C3 C4 H4 119.8
C4 C5 C6 120.45(16)
C4 C5 H5 119.8
C6 C5 H5 119.8
N2 C6 C5 119.23(14)
N2 C6 C1 121.73(13)
C5 C6 C1 119.02(15)
N1 C7 C8 123.16(13)
N1 C7 C15 126.77(12)
C8 C7 C15 110.07(12)
N2 C8 C7 123.60(13)
N2 C8 C9 127.85(13)
C7 C8 C9 108.53(12)
C10 C9 C14 121.61(14)
C10 C9 C8 129.58(14)
C14 C9 C8 108.80(12)
C11 C10 C9 118.45(15)
C11 C10 H10 120.8
C9 C10 H10 120.8
C10 C11 C12 120.43(15)
C10 C11 H11 119.8
C12 C11 H11 119.8
C11 C12 C13 121.47(15)
C11 C12 H12 119.3
C13 C12 H12 119.3
C12 C13 C14 118.96(15)
C12 C13 H13 120.5
C14 C13 H13 120.5
C13 C14 C9 119.07(13)
C13 C14 C15 129.73(13)
C9 C14 C15 111.17(12)
C7 C15 C14 100.96(11)
C7 C15 C34 115.65(11)
C14 C15 C34 111.25(11)
C7 C15 C16 116.12(11)
C14 C15 C16 114.20(11)
C34 C15 C16 99.28(11)
N4 C16 C18 115.33(12)
N4 C16 C17 114.34(11)
C18 C16 C17 101.24(11)
N4 C16 C15 101.90(11)
C18 C16 C15 115.48(11)
C17 C16 C15 108.92(11)
O1 C17 N3 125.59(13)
O1 C17 C16 126.48(13)
N3 C17 C16 107.90(11)
C19 C18 C23 119.19(14)
C19 C18 C16 131.86(13)
C23 C18 C16 108.92(12)
C18 C19 C20 118.91(15)
C18 C19 H19 120.5
C20 C19 H19 120.5
C21 C20 C19 120.68(15)
C21 C20 H20 119.7
C19 C20 H20 119.7
C20 C21 C22 121.23(15)
C20 C21 H21 119.4
C22 C21 H21 119.4
C23 C22 C21 117.45(15)
C23 C22 H22 121.3
C21 C22 H22 121.3
C22 C23 C18 122.46(14)
C22 C23 N3 127.28(14)
C18 C23 N3 110.17(12)
N3 C24 C25 113.45(13)
N3 C24 H24A 108.9
C25 C24 H24A 108.9
N3 C24 H24B 108.9
C25 C24 H24B 108.9
H24A C24 H24B 107.7
C26 C25 C30 118.8(2)
C26 C25 C24 121.92(16)
C30 C25 C24 119.30(19)
C25 C26 C27 120.7(3)
C25 C26 H26 119.7
C27 C26 H26 119.7
C28 C27 C26 120.6(3)
C28 C27 H27 119.7
C26 C27 H27 119.7
C29 C28 C27 119.3(3)
C29 C28 H28 120.3
C27 C28 H28 120.3
C28 C29 C30 120.9(3)
C28 C29 H29 119.6
C30 C29 H29 119.6
C25 C30 C29 119.7(3)
C25 C30 H30 120.2
C29 C30 H30 120.2
C32 C31 H31A 109.5
C32 C31 H31B 109.5
H31A C31 H31B 109.5
C32 C31 H31C 109.5
H31A C31 H31C 109.5
H31B C31 H31C 109.5
O2 C32 C31 110.82(19)
O2 C32 H32A 109.5
C31 C32 H32A 109.5
O2 C32 H32B 109.5
C31 C32 H32B 109.5
H32A C32 H32B 108.1
O3 C33 O2 123.94(15)
O3 C33 C34 125.11(15)
O2 C33 C34 110.94(13)
C33 C34 C35 113.68(12)
C33 C34 C15 114.17(12)
C35 C34 C15 103.24(11)
C33 C34 H34 108.5
C35 C34 H34 108.5
C15 C34 H34 108.5
N4 C35 C36 105.46(13)
N4 C35 C34 105.26(11)
C36 C35 C34 119.23(14)
N4 C35 H35 108.8
C36 C35 H35 108.8
C34 C35 H35 108.8
C37 C36 C35 102.07(14)
C37 C36 H36A 111.4
C35 C36 H36A 111.4
C37 C36 H36B 111.4
C35 C36 H36B 111.4
H36A C36 H36B 109.2
C38 C37 C36 104.06(14)
C38 C37 H37A 110.9
C36 C37 H37A 110.9
C38 C37 H37B 110.9
C36 C37 H37B 110.9
H37A C37 H37B 109.0
N4 C38 C37 104.17(14)
N4 C38 H38A 110.9
C37 C38 H38A 110.9
N4 C38 H38B 110.9
C37 C38 H38B 110.9
H38A C38 H38B 108.9
C7 N1 C1 114.98(12)
C8 N2 C6 114.67(13)
C17 N3 C23 111.20(12)
C17 N3 C24 124.95(13)
C23 N3 C24 123.85(12)
C16 N4 C38 118.33(12)
C16 N4 C35 110.13(11)
C38 N4 C35 109.36(12)
C33 O2 C32 117.59(15)
H4A O4 H4B 100.3(17)

loop_
_geom_bond_atom_site_label_1
_geom_bond_atom_site_label_2
_geom_bond_distance
C1 N1 1.3795(19)
C1 C2 1.401(2)
C1 C6 1.421(2)
C2 C3 1.367(2)
C2 H2 0.9300
C3 C4 1.398(3)
C3 H3 0.9300
C4 C5 1.361(3)
C4 H4 0.9300
C5 C6 1.408(2)
C5 H5 0.9300
C6 N2 1.370(2)
C7 N1 1.2994(19)
C7 C8 1.430(2)
C7 C15 1.5234(19)
C8 N2 1.3111(19)
C8 C9 1.453(2)
C9 C10 1.393(2)
C9 C14 1.397(2)
C10 C11 1.375(2)
C10 H10 0.9300
C11 C12 1.381(2)
C11 H11 0.9300
C12 C13 1.386(2)
C12 H12 0.9300
C13 C14 1.388(2)
C13 H13 0.9300
C14 C15 1.5329(19)
C15 C34 1.5719(19)
C15 C16 1.5725(19)
C16 N4 1.4550(18)
C16 C18 1.510(2)
C16 C17 1.5725(19)
C17 O1 1.2171(17)
C17 N3 1.3593(19)
C18 C19 1.381(2)
C18 C23 1.393(2)
C19 C20 1.393(2)
C19 H19 0.9300
C20 C21 1.379(2)
C20 H20 0.9300
C21 C22 1.384(2)
C21 H21 0.9300
C22 C23 1.378(2)
C22 H22 0.9300
C23 N3 1.4106(19)
C24 N3 1.4536(19)
C24 C25 1.508(2)
C24 H24A 0.9700
C24 H24B 0.9700
C25 C26 1.372(3)
C25 C30 1.381(3)
C26 C27 1.380(3)
C26 H26 0.9300
C27 C28 1.362(5)
C27 H27 0.9300
C28 C29 1.361(6)
C28 H28 0.9300
C29 C30 1.392(5)
C29 H29 0.9300
C30 H30 0.9300
C31 C32 1.475(4)
C31 H31A 0.9600
C31 H31B 0.9600
C31 H31C 0.9600
C32 O2 1.458(2)
C32 H32A 0.9700
C32 H32B 0.9700
C33 O3 1.193(2)
C33 O2 1.325(2)
C33 C34 1.512(2)
C34 C35 1.524(2)
C34 H34 0.9800
C35 N4 1.4879(19)
C35 C36 1.524(2)
C35 H35 0.9800
C36 C37 1.522(3)
C36 H36A 0.9700
C36 H36B 0.9700
C37 C38 1.520(3)
C37 H37A 0.9700
C37 H37B 0.9700
C38 N4 1.4756(19)
C38 H38A 0.9700
C38 H38B 0.9700
O4 H4A 0.997(17)
O4 H4B 0.981(16)

loop_
_geom_hbond_atom_site_label_D
_geom_hbond_atom_site_label_H
_geom_hbond_atom_site_label_A
_geom_hbond_site_symmetry_A
_geom_hbond_distance_DH
_geom_hbond_distance_HA
_geom_hbond_distance_DA
_geom_hbond_angle_DHA
O4 H4A N2 . 0.994(18) 2.027(17) 2.996(2) 164(2)
O4 H4B O1 1_655 0.99(2) 2.31(2) 3.222(2) 153.6(18)
C2 H2 O1 2_567 0.93 2.50 3.393(2) 162
C24 H24A O4 2_667 0.97 2.56 3.495(3) 163

loop_
_geom_torsion_atom_site_label_1
_geom_torsion_atom_site_label_2
_geom_torsion_atom_site_label_3
_geom_torsion_atom_site_label_4
_geom_torsion
N1 C1 C2 C3 179.00(15)
C6 C1 C2 C3 -1.5(2)
C1 C2 C3 C4 0.1(3)
C2 C3 C4 C5 1.0(3)
C3 C4 C5 C6 -0.5(3)
C4 C5 C6 N2 177.39(16)
C4 C5 C6 C1 -1.0(2)
N1 C1 C6 N2 3.1(2)
C2 C1 C6 N2 -176.36(14)
N1 C1 C6 C5 -178.56(14)
C2 C1 C6 C5 2.0(2)
N1 C7 C8 N2 3.8(2)
C15 C7 C8 N2 -176.70(13)
N1 C7 C8 C9 -174.74(13)
C15 C7 C8 C9 4.75(16)
N2 C8 C9 C10 -0.4(3)
C7 C8 C9 C10 178.08(15)
N2 C8 C9 C14 -178.92(14)
C7 C8 C9 C14 -0.44(16)
C14 C9 C10 C11 0.6(2)
C8 C9 C10 C11 -177.71(15)
C9 C10 C11 C12 0.4(2)
C10 C11 C12 C13 -1.3(2)
C11 C12 C13 C14 1.0(2)
C12 C13 C14 C9 0.1(2)
C12 C13 C14 C15 -177.74(14)
C10 C9 C14 C13 -0.9(2)
C8 C9 C14 C13 177.77(13)
C10 C9 C14 C15 177.30(13)
C8 C9 C14 C15 -4.04(16)
N1 C7 C15 C14 172.83(13)
C8 C7 C15 C14 -6.64(14)
N1 C7 C15 C34 -67.00(18)
C8 C7 C15 C34 113.53(13)
N1 C7 C15 C16 48.77(19)
C8 C7 C15 C16 -130.70(12)
C13 C14 C15 C7 -175.60(14)
C9 C14 C15 C7 6.46(14)
C13 C14 C15 C34 61.14(19)
C9 C14 C15 C34 -116.80(13)
C13 C14 C15 C16 -50.2(2)
C9 C14 C15 C16 131.82(12)
C7 C15 C16 N4 -167.83(11)
C14 C15 C16 N4 75.26(13)
C34 C15 C16 N4 -43.17(12)
C7 C15 C16 C18 66.38(16)
C14 C15 C16 C18 -50.53(16)
C34 C15 C16 C18 -168.96(11)
C7 C15 C16 C17 -46.67(15)
C14 C15 C16 C17 -163.58(11)
C34 C15 C16 C17 77.99(12)
N4 C16 C17 O1 46.14(19)
C18 C16 C17 O1 170.79(14)
C15 C16 C17 O1 -67.08(17)
N4 C16 C17 N3 -132.09(12)
C18 C16 C17 N3 -7.43(14)
C15 C16 C17 N3 114.69(12)
N4 C16 C18 C19 -47.3(2)
C17 C16 C18 C19 -171.24(15)
C15 C16 C18 C19 71.31(19)
N4 C16 C18 C23 130.56(13)
C17 C16 C18 C23 6.58(14)
C15 C16 C18 C23 -110.87(13)
C23 C18 C19 C20 2.3(2)
C16 C18 C19 C20 179.94(14)
C18 C19 C20 C21 -0.2(2)
C19 C20 C21 C22 -1.7(2)
C20 C21 C22 C23 1.6(2)
C21 C22 C23 C18 0.6(2)
C21 C22 C23 N3 -175.82(14)
C19 C18 C23 C22 -2.5(2)
C16 C18 C23 C22 179.33(13)
C19 C18 C23 N3 174.42(12)
C16 C18 C23 N3 -3.72(16)
N3 C24 C25 C26 32.7(2)
N3 C24 C25 C30 -147.57(19)
C30 C25 C26 C27 0.3(3)
C24 C25 C26 C27 180.0(2)
C25 C26 C27 C28 0.1(4)
C26 C27 C28 C29 -0.4(5)
C27 C28 C29 C30 0.3(5)
C26 C25 C30 C29 -0.3(4)
C24 C25 C30 C29 179.9(2)
C28 C29 C30 C25 0.1(5)
O3 C33 C34 C35 3.5(2)
O2 C33 C34 C35 -175.81(13)
O3 C33 C34 C15 -114.54(19)
O2 C33 C34 C15 66.11(17)
C7 C15 C34 C33 -70.91(16)
C14 C15 C34 C33 43.49(16)
C16 C15 C34 C33 164.10(12)
C7 C15 C34 C35 165.19(12)
C14 C15 C34 C35 -80.41(14)
C16 C15 C34 C35 40.20(13)
C33 C34 C35 N4 -147.05(12)
C15 C34 C35 N4 -22.83(14)
C33 C34 C35 C36 94.96(17)
C15 C34 C35 C36 -140.83(14)
N4 C35 C36 C37 29.94(18)
C34 C35 C36 C37 147.83(16)
C35 C36 C37 C38 -38.7(2)
C36 C37 C38 N4 32.9(2)
C8 C7 N1 C1 -0.5(2)
C15 C7 N1 C1 -179.95(13)
C2 C1 N1 C7 176.80(14)
C6 C1 N1 C7 -2.6(2)
C7 C8 N2 C6 -3.3(2)
C9 C8 N2 C6 175.00(14)
C5 C6 N2 C8 -178.33(14)
C1 C6 N2 C8 0.0(2)
O1 C17 N3 C23 -172.47(13)
C16 C17 N3 C23 5.77(15)
O1 C17 N3 C24 6.7(2)
C16 C17 N3 C24 -175.06(12)
C22 C23 N3 C17 175.30(14)
C18 C23 N3 C17 -1.47(16)
C22 C23 N3 C24 -3.9(2)
C18 C23 N3 C24 179.36(13)
C25 C24 N3 C17 -115.58(16)
C25 C24 N3 C23 63.48(19)
C18 C16 N4 C38 -76.15(16)
C17 C16 N4 C38 40.64(18)
C15 C16 N4 C38 157.97(13)
C18 C16 N4 C35 157.07(12)
C17 C16 N4 C35 -86.13(14)
C15 C16 N4 C35 31.19(14)
C37 C38 N4 C16 -141.24(15)
C37 C38 N4 C35 -14.10(18)
C36 C35 N4 C16 121.53(14)
C34 C35 N4 C16 -5.40(15)
C36 C35 N4 C38 -10.11(17)
C34 C35 N4 C38 -137.04(13)
O3 C33 O2 C32 -0.2(3)
C34 C33 O2 C32 179.15(16)
C31 C32 O2 C33 88.0(2)
